data_2229297
loop_
_publ_author_name
'Ali, Qamar'
'Anis, Itrat'
'Raza Shah, M.'
'Ng, Seik Weng'

_publ_section_title
;
 2,3-Dimethoxybenzaldehyde azine
;
_journal_coeditor_code XU5148
_journal_issue 2
_journal_name_full 'Acta Crystallographica Section E'
_journal_page_first o531
_journal_paper_doi 10.1107/S1600536811003217
_journal_volume 67
_journal_year 2011
_chemical_formula_iupac 'C18 H20 N2 O4'
_chemical_formula_moiety 'C18 H20 N2 O4'
_chemical_formula_sum 'C18 H20 N2 O4'
_chemical_formula_weight 328.36
_chemical_name_systematic
;
2,3-Dimethoxybenzaldehyde azine
;
_space_group_IT_number 14
_symmetry_cell_setting monoclinic
_symmetry_space_group_name_Hall '-P 2yn'
_symmetry_space_group_name_H-M 'P 1 21/n 1'
_atom_sites_solution_hydrogens geom
_atom_sites_solution_primary direct
_atom_sites_solution_secondary difmap
_audit_creation_method SHELXL-97
_cell_angle_alpha 90.00
_cell_angle_beta 96.660(2)
_cell_angle_gamma 90.00
_cell_formula_units_Z 6
_cell_length_a 8.0294(2)
_cell_length_b 17.9415(5)
_cell_length_c 17.5258(4)
_cell_measurement_reflns_used 5647
_cell_measurement_temperature 100(2)
_cell_measurement_theta_max 29.2781
_cell_measurement_theta_min 2.3353
_cell_volume 2507.72(11)
_computing_cell_refinement 'CrysAlis PRO (Agilent, 2010)'
_computing_data_collection 'CrysAlis PRO (Agilent, 2010)'
_computing_data_reduction 'CrysAlis PRO (Agilent, 2010)'
_computing_molecular_graphics 'X-SEED (Barbour, 2001)'
_computing_publication_material 'publCIF (Westrip, 2010)'
_computing_structure_refinement 'SHELXL97 (Sheldrick, 2008)'
_computing_structure_solution 'SHELXS97 (Sheldrick, 2008)'
_diffrn_ambient_temperature 100(2)
_diffrn_detector_area_resol_mean 10.4041
_diffrn_measured_fraction_theta_full 0.972
_diffrn_measured_fraction_theta_max 0.972
_diffrn_measurement_device_type 'Agilent SuperNova Dual diffractometer with an Atlas detector'
_diffrn_measurement_method \w
_diffrn_radiation_monochromator Mirror
_diffrn_radiation_source 'SuperNova (Mo) X-ray Source'
_diffrn_radiation_type MoK\a
_diffrn_radiation_wavelength 0.71073
_diffrn_reflns_av_R_equivalents 0.0286
_diffrn_reflns_av_sigmaI/netI 0.0401
_diffrn_reflns_limit_h_max 10
_diffrn_reflns_limit_h_min -10
_diffrn_reflns_limit_k_max 22
_diffrn_reflns_limit_k_min -18
_diffrn_reflns_limit_l_max 22
_diffrn_reflns_limit_l_min -15
_diffrn_reflns_number 12722
_diffrn_reflns_theta_full 27.50
_diffrn_reflns_theta_max 27.50
_diffrn_reflns_theta_min 2.34
_diffrn_standards_decay_% 0
_diffrn_standards_interval_count 0
_diffrn_standards_interval_time 0
_diffrn_standards_number 0
_exptl_absorpt_coefficient_mu 0.093
_exptl_absorpt_correction_T_max 1.000
_exptl_absorpt_correction_T_min 0.770
_exptl_absorpt_correction_type multi-scan
_exptl_absorpt_process_details '(CrysAlis PRO; Agilent, 2010)'
_exptl_crystal_colour Yellow
_exptl_crystal_density_diffrn 1.305
_exptl_crystal_density_method 'not measured'
_exptl_crystal_description Prism
_exptl_crystal_F_000 1044
_exptl_crystal_size_max 0.30
_exptl_crystal_size_mid 0.25
_exptl_crystal_size_min 0.20
_refine_diff_density_max 0.306
_refine_diff_density_min -0.220
_refine_ls_extinction_method none
_refine_ls_goodness_of_fit_ref 1.032
_refine_ls_hydrogen_treatment constr
_refine_ls_matrix_type full
_refine_ls_number_parameters 325
_refine_ls_number_reflns 5600
_refine_ls_number_restraints 0
_refine_ls_restrained_S_all 1.032
_refine_ls_R_factor_all 0.0614
_refine_ls_R_factor_gt 0.0463
_refine_ls_shift/su_max 0.001
_refine_ls_shift/su_mean 0.001
_refine_ls_structure_factor_coef Fsqd
_refine_ls_weighting_details 'calc w=1/[\s^2^(Fo^2^)+(0.0541P)^2^+1.0146P] where P=(Fo^2^+2Fc^2^)/3'
_refine_ls_weighting_scheme calc
_refine_ls_wR_factor_gt 0.1134
_refine_ls_wR_factor_ref 0.1251
_reflns_number_gt 4465
_reflns_number_total 5600
_reflns_threshold_expression I>2\s(I)
_cod_data_source_file xu5148.cif
_cod_data_source_block I
_cod_original_sg_symbol_H-M 'P 21/n'
_cod_database_code 2229297
_cod_database_fobs_code 2229297

loop_
_symmetry_equiv_pos_as_xyz
'x, y, z'
'-x+1/2, y+1/2, -z+1/2'
'-x, -y, -z'
'x-1/2, -y-1/2, z-1/2'

loop_
_atom_site_type_symbol
_atom_site_label
_atom_site_fract_x
_atom_site_fract_y
_atom_site_fract_z
_atom_site_U_iso_or_equiv
_atom_site_adp_type
_atom_site_calc_flag
_atom_site_refinement_flags
_atom_site_occupancy
_atom_site_disorder_assembly
_atom_site_disorder_group
O O1 1.44670(14) 0.12618(6) 0.46827(6) 0.0233(3) Uani d . 1 . .
O O2 1.51150(15) 0.22434(7) 0.36049(6) 0.0274(3) Uani d . 1 . .
O O3 0.80577(13) 0.08624(6) 0.73656(6) 0.0206(2) Uani d . 1 . .
O O4 0.88407(14) -0.04039(6) 0.81165(6) 0.0229(3) Uani d . 1 . .
O O5 -0.14383(13) 0.28732(6) 0.56994(6) 0.0207(3) Uani d . 1 . .
O O6 -0.24191(14) 0.39718(7) 0.47148(6) 0.0270(3) Uani d . 1 . .
N N1 0.99742(18) 0.02682(8) 0.47015(7) 0.0244(3) Uani d . 1 . .
N N2 0.33013(17) 0.14903(8) 0.66135(7) 0.0230(3) Uani d . 1 . .
N N3 0.32823(17) 0.21485(8) 0.61681(7) 0.0219(3) Uani d . 1 . .
C C1 1.1291(2) 0.06789(9) 0.47776(9) 0.0227(3) Uani d . 1 . .
H H1 1.2113 0.0607 0.5207 0.027 Uiso calc R 1 . .
C C2 1.1546(2) 0.12573(9) 0.42122(9) 0.0216(3) Uani d . 1 . .
C C3 1.3166(2) 0.15129(9) 0.41631(8) 0.0210(3) Uani d . 1 . .
C C4 1.3473(2) 0.20464(9) 0.36085(9) 0.0225(3) Uani d . 1 . .
C C5 1.2143(2) 0.23323(10) 0.31222(9) 0.0270(4) Uani d . 1 . .
H H5 1.2338 0.2696 0.2749 0.032 Uiso calc R 1 . .
C C6 1.0521(2) 0.20851(10) 0.31822(10) 0.0284(4) Uani d . 1 . .
H H6 0.9613 0.2289 0.2852 0.034 Uiso calc R 1 . .
C C7 1.0209(2) 0.15493(10) 0.37118(9) 0.0263(4) Uani d . 1 . .
H H7 0.9097 0.1379 0.3738 0.032 Uiso calc R 1 . .
C C8 1.5554(2) 0.07435(10) 0.43631(10) 0.0290(4) Uani d . 1 . .
H H8A 1.6445 0.0589 0.4761 0.044 Uiso calc R 1 . .
H H8B 1.6052 0.0982 0.3940 0.044 Uiso calc R 1 . .
H H8C 1.4907 0.0306 0.4169 0.044 Uiso calc R 1 . .
C C9 1.5503(2) 0.27571(11) 0.30281(11) 0.0336(4) Uani d . 1 . .
H H9A 1.6713 0.2852 0.3087 0.050 Uiso calc R 1 . .
H H9B 1.4902 0.3226 0.3083 0.050 Uiso calc R 1 . .
H H9C 1.5161 0.2545 0.2519 0.050 Uiso calc R 1 . .
C C10 0.4791(2) 0.12549(9) 0.68026(8) 0.0200(3) Uani d . 1 . .
H H10A 0.5707 0.1537 0.6659 0.024 Uiso calc R 1 . .
C C11 0.51268(19) 0.05616(9) 0.72347(8) 0.0195(3) Uani d . 1 . .
C C12 0.67881(19) 0.03737(9) 0.74863(8) 0.0186(3) Uani d . 1 . .
C C13 0.71782(19) -0.02919(9) 0.78884(8) 0.0194(3) Uani d . 1 . .
C C14 0.5896(2) -0.07717(9) 0.80322(9) 0.0218(3) Uani d . 1 . .
H H14A 0.6145 -0.1224 0.8303 0.026 Uiso calc R 1 . .
C C15 0.4237(2) -0.05849(10) 0.77768(9) 0.0235(4) Uani d . 1 . .
H H15A 0.3363 -0.0916 0.7874 0.028 Uiso calc R 1 . .
C C16 0.3841(2) 0.00711(9) 0.73868(9) 0.0222(3) Uani d . 1 . .
H H16A 0.2704 0.0191 0.7222 0.027 Uiso calc R 1 . .
C C17 0.9006(2) 0.06256(10) 0.67612(9) 0.0262(4) Uani d . 1 . .
H H17A 0.9887 0.0991 0.6700 0.039 Uiso calc R 1 . .
H H17B 0.8259 0.0585 0.6279 0.039 Uiso calc R 1 . .
H H17C 0.9517 0.0139 0.6892 0.039 Uiso calc R 1 . .
C C18 0.9285(2) -0.10591(10) 0.85626(9) 0.0253(4) Uani d . 1 . .
H H18A 1.0505 -0.1078 0.8691 0.038 Uiso calc R 1 . .
H H18B 0.8907 -0.1503 0.8265 0.038 Uiso calc R 1 . .
H H18C 0.8746 -0.1044 0.9036 0.038 Uiso calc R 1 . .
C C19 0.1780(2) 0.23233(9) 0.59042(8) 0.0210(3) Uani d . 1 . .
H H19A 0.0886 0.2030 0.6053 0.025 Uiso calc R 1 . .
C C20 0.1376(2) 0.29503(9) 0.53866(8) 0.0193(3) Uani d . 1 . .
C C21 0.2569(2) 0.32947(9) 0.49745(8) 0.0216(3) Uani d . 1 . .
H H21A 0.3706 0.3139 0.5048 0.026 Uiso calc R 1 . .
C C22 0.2081(2) 0.38584(10) 0.44645(9) 0.0246(4) Uani d . 1 . .
H H22A 0.2887 0.4084 0.4182 0.030 Uiso calc R 1 . .
C C23 0.0420(2) 0.41041(9) 0.43554(9) 0.0234(4) Uani d . 1 . .
H H23A 0.0103 0.4496 0.4004 0.028 Uiso calc R 1 . .
C C24 -0.0767(2) 0.37737(9) 0.47628(9) 0.0209(3) Uani d . 1 . .
C C25 -0.02836(19) 0.31907(9) 0.52731(8) 0.0191(3) Uani d . 1 . .
C C26 -0.2977(2) 0.45460(11) 0.41808(11) 0.0309(4) Uani d . 1 . .
H H26A -0.4175 0.4637 0.4199 0.046 Uiso calc R 1 . .
H H26B -0.2793 0.4390 0.3661 0.046 Uiso calc R 1 . .
H H26C -0.2347 0.5004 0.4315 0.046 Uiso calc R 1 . .
C C27 -0.2600(2) 0.23775(10) 0.52664(9) 0.0273(4) Uani d . 1 . .
H H27A -0.3380 0.2173 0.5603 0.041 Uiso calc R 1 . .
H H27B -0.1981 0.1969 0.5057 0.041 Uiso calc R 1 . .
H H27C -0.3231 0.2652 0.4844 0.041 Uiso calc R 1 . .

loop_
_atom_site_aniso_label
_atom_site_aniso_U_11
_atom_site_aniso_U_22
_atom_site_aniso_U_33
_atom_site_aniso_U_12
_atom_site_aniso_U_13
_atom_site_aniso_U_23
O1 0.0249(6) 0.0233(6) 0.0214(5) 0.0023(5) 0.0017(4) 0.0007(4)
O2 0.0256(6) 0.0275(7) 0.0292(6) -0.0034(5) 0.0027(5) 0.0083(5)
O3 0.0180(6) 0.0206(6) 0.0235(5) -0.0015(5) 0.0043(4) -0.0011(4)
O4 0.0182(6) 0.0238(6) 0.0262(6) 0.0018(5) -0.0002(4) 0.0054(5)
O5 0.0182(6) 0.0237(6) 0.0205(5) -0.0017(5) 0.0041(4) 0.0006(4)
O6 0.0200(6) 0.0308(7) 0.0307(6) 0.0066(5) 0.0051(5) 0.0103(5)
N1 0.0263(8) 0.0247(8) 0.0235(7) -0.0004(6) 0.0086(6) 0.0015(6)
N2 0.0227(7) 0.0229(7) 0.0232(7) 0.0017(6) 0.0017(5) 0.0029(5)
N3 0.0223(7) 0.0206(7) 0.0225(7) 0.0019(6) 0.0012(5) 0.0020(5)
C1 0.0254(9) 0.0215(9) 0.0222(8) 0.0028(7) 0.0065(6) -0.0016(6)
C2 0.0251(9) 0.0188(8) 0.0217(8) 0.0015(7) 0.0068(6) -0.0012(6)
C3 0.0267(9) 0.0175(8) 0.0189(7) 0.0014(7) 0.0033(6) -0.0028(6)
C4 0.0237(9) 0.0213(9) 0.0227(8) -0.0008(7) 0.0041(6) -0.0019(6)
C5 0.0312(9) 0.0266(9) 0.0234(8) 0.0024(8) 0.0045(7) 0.0048(7)
C6 0.0265(9) 0.0305(10) 0.0281(8) 0.0053(8) 0.0020(7) 0.0035(7)
C7 0.0249(9) 0.0259(9) 0.0289(8) 0.0013(7) 0.0059(7) 0.0002(7)
C8 0.0284(9) 0.0244(9) 0.0348(9) 0.0052(8) 0.0062(7) 0.0016(7)
C9 0.0312(10) 0.0310(10) 0.0397(10) -0.0009(8) 0.0086(8) 0.0133(8)
C10 0.0196(8) 0.0220(8) 0.0182(7) -0.0002(7) 0.0016(6) -0.0004(6)
C11 0.0203(8) 0.0216(8) 0.0166(7) 0.0014(7) 0.0027(6) -0.0019(6)
C12 0.0192(8) 0.0196(8) 0.0174(7) -0.0019(6) 0.0035(6) -0.0031(6)
C13 0.0182(8) 0.0225(8) 0.0173(7) 0.0012(7) 0.0013(6) -0.0026(6)
C14 0.0249(8) 0.0205(8) 0.0203(7) 0.0008(7) 0.0038(6) 0.0018(6)
C15 0.0212(8) 0.0258(9) 0.0241(8) -0.0043(7) 0.0048(6) -0.0002(6)
C16 0.0169(8) 0.0266(9) 0.0230(8) 0.0007(7) 0.0025(6) 0.0002(6)
C17 0.0226(9) 0.0284(9) 0.0291(9) 0.0017(7) 0.0089(7) 0.0018(7)
C18 0.0227(9) 0.0249(9) 0.0276(8) 0.0043(7) -0.0002(6) 0.0064(7)
C19 0.0206(8) 0.0221(9) 0.0203(7) 0.0004(7) 0.0030(6) -0.0021(6)
C20 0.0212(8) 0.0185(8) 0.0176(7) 0.0008(7) -0.0001(6) -0.0027(6)
C21 0.0184(8) 0.0244(9) 0.0217(8) -0.0003(7) 0.0011(6) -0.0026(6)
C22 0.0235(9) 0.0268(9) 0.0241(8) -0.0041(7) 0.0058(6) 0.0004(7)
C23 0.0247(9) 0.0231(9) 0.0221(8) 0.0011(7) 0.0019(6) 0.0046(6)
C24 0.0189(8) 0.0228(9) 0.0211(7) 0.0021(7) 0.0021(6) -0.0016(6)
C25 0.0194(8) 0.0208(8) 0.0175(7) -0.0024(7) 0.0036(6) -0.0020(6)
C26 0.0245(9) 0.0291(10) 0.0385(10) 0.0055(8) 0.0012(7) 0.0116(8)
C27 0.0224(9) 0.0302(10) 0.0288(9) -0.0065(8) 0.0013(7) 0.0000(7)

loop_
_atom_type_symbol
_atom_type_description
_atom_type_scat_dispersion_real
_atom_type_scat_dispersion_imag
_atom_type_scat_source
C C 0.0033 0.0016 'International Tables Vol C Tables 4.2.6.8 and 6.1.1.4'
H H 0.0000 0.0000 'International Tables Vol C Tables 4.2.6.8 and 6.1.1.4'
N N 0.0061 0.0033 'International Tables Vol C Tables 4.2.6.8 and 6.1.1.4'
O O 0.0106 0.0060 'International Tables Vol C Tables 4.2.6.8 and 6.1.1.4'

loop_
_geom_angle_atom_site_label_1
_geom_angle_atom_site_label_2
_geom_angle_atom_site_label_3
_geom_angle_site_symmetry_1
_geom_angle_site_symmetry_3
_geom_angle
_geom_angle_publ_flag
C3 O1 C8 . . 113.74(12) ?
C4 O2 C9 . . 117.40(13) ?
C12 O3 C17 . . 112.88(12) ?
C13 O4 C18 . . 117.00(12) ?
C25 O5 C27 . . 113.87(11) ?
C24 O6 C26 . . 117.17(13) ?
C1 N1 N1 . 3_756 111.08(16) ?
C10 N2 N3 . . 111.68(13) ?
C19 N3 N2 . . 110.69(13) ?
N1 C1 C2 . . 120.95(15) ?
N1 C1 H1 . . 119.5 ?
C2 C1 H1 . . 119.5 ?
C3 C2 C7 . . 119.36(15) ?
C3 C2 C1 . . 118.68(15) ?
C7 C2 C1 . . 121.96(15) ?
O1 C3 C2 . . 119.57(14) ?
O1 C3 C4 . . 119.93(15) ?
C2 C3 C4 . . 120.45(15) ?
O2 C4 C5 . . 125.23(15) ?
O2 C4 C3 . . 115.20(14) ?
C5 C4 C3 . . 119.57(16) ?
C4 C5 C6 . . 119.79(16) ?
C4 C5 H5 . . 120.1 ?
C6 C5 H5 . . 120.1 ?
C7 C6 C5 . . 121.20(16) ?
C7 C6 H6 . . 119.4 ?
C5 C6 H6 . . 119.4 ?
C6 C7 C2 . . 119.61(16) ?
C6 C7 H7 . . 120.2 ?
C2 C7 H7 . . 120.2 ?
O1 C8 H8A . . 109.5 ?
O1 C8 H8B . . 109.5 ?
H8A C8 H8B . . 109.5 ?
O1 C8 H8C . . 109.5 ?
H8A C8 H8C . . 109.5 ?
H8B C8 H8C . . 109.5 ?
O2 C9 H9A . . 109.5 ?
O2 C9 H9B . . 109.5 ?
H9A C9 H9B . . 109.5 ?
O2 C9 H9C . . 109.5 ?
H9A C9 H9C . . 109.5 ?
H9B C9 H9C . . 109.5 ?
N2 C10 C11 . . 121.74(15) ?
N2 C10 H10A . . 119.1 ?
C11 C10 H10A . . 119.1 ?
C12 C11 C16 . . 118.99(15) ?
C12 C11 C10 . . 118.67(14) ?
C16 C11 C10 . . 122.32(14) ?
O3 C12 C11 . . 119.60(14) ?
O3 C12 C13 . . 119.47(14) ?
C11 C12 C13 . . 120.88(14) ?
O4 C13 C14 . . 125.27(14) ?
O4 C13 C12 . . 115.25(14) ?
C14 C13 C12 . . 119.47(14) ?
C13 C14 C15 . . 119.57(15) ?
C13 C14 H14A . . 120.2 ?
C15 C14 H14A . . 120.2 ?
C16 C15 C14 . . 121.34(15) ?
C16 C15 H15A . . 119.3 ?
C14 C15 H15A . . 119.3 ?
C15 C16 C11 . . 119.75(15) ?
C15 C16 H16A . . 120.1 ?
C11 C16 H16A . . 120.1 ?
O3 C17 H17A . . 109.5 ?
O3 C17 H17B . . 109.5 ?
H17A C17 H17B . . 109.5 ?
O3 C17 H17C . . 109.5 ?
H17A C17 H17C . . 109.5 ?
H17B C17 H17C . . 109.5 ?
O4 C18 H18A . . 109.5 ?
O4 C18 H18B . . 109.5 ?
H18A C18 H18B . . 109.5 ?
O4 C18 H18C . . 109.5 ?
H18A C18 H18C . . 109.5 ?
H18B C18 H18C . . 109.5 ?
N3 C19 C20 . . 123.12(15) ?
N3 C19 H19A . . 118.4 ?
C20 C19 H19A . . 118.4 ?
C25 C20 C21 . . 119.17(14) ?
C25 C20 C19 . . 117.91(14) ?
C21 C20 C19 . . 122.85(14) ?
C22 C21 C20 . . 119.77(15) ?
C22 C21 H21A . . 120.1 ?
C20 C21 H21A . . 120.1 ?
C21 C22 C23 . . 121.09(15) ?
C21 C22 H22A . . 119.5 ?
C23 C22 H22A . . 119.5 ?
C24 C23 C22 . . 119.76(15) ?
C24 C23 H23A . . 120.1 ?
C22 C23 H23A . . 120.1 ?
O6 C24 C23 . . 125.21(14) ?
O6 C24 C25 . . 115.38(14) ?
C23 C24 C25 . . 119.41(15) ?
O5 C25 C20 . . 119.13(14) ?
O5 C25 C24 . . 120.00(14) ?
C20 C25 C24 . . 120.79(14) ?
O6 C26 H26A . . 109.5 ?
O6 C26 H26B . . 109.5 ?
H26A C26 H26B . . 109.5 ?
O6 C26 H26C . . 109.5 ?
H26A C26 H26C . . 109.5 ?
H26B C26 H26C . . 109.5 ?
O5 C27 H27A . . 109.5 ?
O5 C27 H27B . . 109.5 ?
H27A C27 H27B . . 109.5 ?
O5 C27 H27C . . 109.5 ?
H27A C27 H27C . . 109.5 ?
H27B C27 H27C . . 109.5 ?

loop_
_geom_bond_atom_site_label_1
_geom_bond_atom_site_label_2
_geom_bond_site_symmetry_2
_geom_bond_distance
_geom_bond_publ_flag
O1 C3 . 1.3792(19) ?
O1 C8 . 1.433(2) ?
O2 C4 . 1.366(2) ?
O2 C9 . 1.429(2) ?
O3 C12 . 1.3794(18) ?
O3 C17 . 1.4383(19) ?
O4 C13 . 1.3632(19) ?
O4 C18 . 1.4339(19) ?
O5 C25 . 1.3796(18) ?
O5 C27 . 1.440(2) ?
O6 C24 . 1.3664(19) ?
O6 C26 . 1.429(2) ?
N1 C1 . 1.283(2) ?
N1 N1 3_756 1.419(3) ?
N2 C10 . 1.276(2) ?
N2 N3 . 1.4146(19) ?
N3 C19 . 1.280(2) ?
C1 C2 . 1.465(2) ?
C1 H1 . 0.9500 ?
C2 C3 . 1.392(2) ?
C2 C7 . 1.406(2) ?
C3 C4 . 1.406(2) ?
C4 C5 . 1.385(2) ?
C5 C6 . 1.391(2) ?
C5 H5 . 0.9500 ?
C6 C7 . 1.379(2) ?
C6 H6 . 0.9500 ?
C7 H7 . 0.9500 ?
C8 H8A . 0.9800 ?
C8 H8B . 0.9800 ?
C8 H8C . 0.9800 ?
C9 H9A . 0.9800 ?
C9 H9B . 0.9800 ?
C9 H9C . 0.9800 ?
C10 C11 . 1.465(2) ?
C10 H10A . 0.9500 ?
C11 C12 . 1.397(2) ?
C11 C16 . 1.405(2) ?
C12 C13 . 1.403(2) ?
C13 C14 . 1.387(2) ?
C14 C15 . 1.396(2) ?
C14 H14A . 0.9500 ?
C15 C16 . 1.380(2) ?
C15 H15A . 0.9500 ?
C16 H16A . 0.9500 ?
C17 H17A . 0.9800 ?
C17 H17B . 0.9800 ?
C17 H17C . 0.9800 ?
C18 H18A . 0.9800 ?
C18 H18B . 0.9800 ?
C18 H18C . 0.9800 ?
C19 C20 . 1.458(2) ?
C19 H19A . 0.9500 ?
C20 C25 . 1.393(2) ?
C20 C21 . 1.407(2) ?
C21 C22 . 1.376(2) ?
C21 H21A . 0.9500 ?
C22 C23 . 1.396(2) ?
C22 H22A . 0.9500 ?
C23 C24 . 1.388(2) ?
C23 H23A . 0.9500 ?
C24 C25 . 1.401(2) ?
C26 H26A . 0.9800 ?
C26 H26B . 0.9800 ?
C26 H26C . 0.9800 ?
C27 H27A . 0.9800 ?
C27 H27B . 0.9800 ?
C27 H27C . 0.9800 ?

loop_
_geom_hbond_atom_site_label_D
_geom_hbond_atom_site_label_H
_geom_hbond_atom_site_label_A
_geom_hbond_site_symmetry_A
_geom_hbond_distance_DH
_geom_hbond_distance_HA
_geom_hbond_distance_DA
_geom_hbond_angle_DHA
C9 H9B O3 4_665 0.98 2.45 3.288(2) 143
C14 H14A O5 2_546 0.95 2.37 3.2890(19) 161
C18 H18C O6 2_546 0.98 2.54 3.5229(19) 178
C27 H27C O2 1_355 0.98 2.52 3.2656(19) 133

loop_
_geom_torsion_atom_site_label_1
_geom_torsion_atom_site_label_2
_geom_torsion_atom_site_label_3
_geom_torsion_atom_site_label_4
_geom_torsion_site_symmetry_1
_geom_torsion_site_symmetry_2
_geom_torsion_site_symmetry_3
_geom_torsion_site_symmetry_4
_geom_torsion
_geom_torsion_publ_flag
C10 N2 N3 C19 . . . . 171.89(14) ?
N1 N1 C1 C2 3_756 . . . 177.86(15) ?
N1 C1 C2 C3 . . . . -158.74(15) ?
N1 C1 C2 C7 . . . . 20.1(2) ?
C8 O1 C3 C2 . . . . 106.62(16) ?
C8 O1 C3 C4 . . . . -75.95(18) ?
C7 C2 C3 O1 . . . . 176.09(14) ?
C1 C2 C3 O1 . . . . -5.0(2) ?
C7 C2 C3 C4 . . . . -1.3(2) ?
C1 C2 C3 C4 . . . . 177.54(14) ?
C9 O2 C4 C5 . . . . -3.4(2) ?
C9 O2 C4 C3 . . . . 177.07(15) ?
O1 C3 C4 O2 . . . . 3.9(2) ?
C2 C3 C4 O2 . . . . -178.72(14) ?
O1 C3 C4 C5 . . . . -175.72(14) ?
C2 C3 C4 C5 . . . . 1.7(2) ?
O2 C4 C5 C6 . . . . 179.92(15) ?
C3 C4 C5 C6 . . . . -0.5(2) ?
C4 C5 C6 C7 . . . . -1.0(3) ?
C5 C6 C7 C2 . . . . 1.3(3) ?
C3 C2 C7 C6 . . . . -0.2(2) ?
C1 C2 C7 C6 . . . . -179.01(15) ?
N3 N2 C10 C11 . . . . -177.09(13) ?
N2 C10 C11 C12 . . . . -173.93(14) ?
N2 C10 C11 C16 . . . . 7.8(2) ?
C17 O3 C12 C11 . . . . -105.52(16) ?
C17 O3 C12 C13 . . . . 77.10(17) ?
C16 C11 C12 O3 . . . . -177.65(13) ?
C10 C11 C12 O3 . . . . 4.0(2) ?
C16 C11 C12 C13 . . . . -0.3(2) ?
C10 C11 C12 C13 . . . . -178.66(13) ?
C18 O4 C13 C14 . . . . -2.2(2) ?
C18 O4 C13 C12 . . . . 176.95(13) ?
O3 C12 C13 O4 . . . . -1.4(2) ?
C11 C12 C13 O4 . . . . -178.69(13) ?
O3 C12 C13 C14 . . . . 177.86(13) ?
C11 C12 C13 C14 . . . . 0.5(2) ?
O4 C13 C14 C15 . . . . 178.95(14) ?
C12 C13 C14 C15 . . . . -0.2(2) ?
C13 C14 C15 C16 . . . . -0.4(2) ?
C14 C15 C16 C11 . . . . 0.6(2) ?
C12 C11 C16 C15 . . . . -0.2(2) ?
C10 C11 C16 C15 . . . . 178.05(14) ?
N2 N3 C19 C20 . . . . -176.19(13) ?
N3 C19 C20 C25 . . . . -165.89(15) ?
N3 C19 C20 C21 . . . . 17.2(2) ?
C25 C20 C21 C22 . . . . -0.4(2) ?
C19 C20 C21 C22 . . . . 176.53(15) ?
C20 C21 C22 C23 . . . . 0.9(2) ?
C21 C22 C23 C24 . . . . -0.4(2) ?
C26 O6 C24 C23 . . . . 2.5(2) ?
C26 O6 C24 C25 . . . . -177.83(14) ?
C22 C23 C24 O6 . . . . 178.95(15) ?
C22 C23 C24 C25 . . . . -0.7(2) ?
C27 O5 C25 C20 . . . . -107.31(16) ?
C27 O5 C25 C24 . . . . 75.94(18) ?
C21 C20 C25 O5 . . . . -177.46(13) ?
C19 C20 C25 O5 . . . . 5.5(2) ?
C21 C20 C25 C24 . . . . -0.7(2) ?
C19 C20 C25 C24 . . . . -177.79(14) ?
O6 C24 C25 O5 . . . . -1.7(2) ?
C23 C24 C25 O5 . . . . 177.97(14) ?
O6 C24 C25 C20 . . . . -178.42(13) ?
C23 C24 C25 C20 . . . . 1.3(2) ?
